data_7156814
loop_
_publ_author_name
'Kirschner, Sven'
'Bao, Song-Song'
'Fengel, Melina K.'
'Bolte, Michael'
'Lerner, Hans-Wolfram'
'Wagner, Matthias'

_publ_section_title
;
 Aryl-aryl coupling in a polycyclic aromatic hydrocarbon with embedded
 tetracoordinate boron centre.
;
_journal_issue 20
_journal_name_full 'Organic &amp; biomolecular chemistry'
_journal_page_first 5060
_journal_page_last 5065
_journal_paper_doi 10.1039/c9ob00618d
_journal_volume 17
_journal_year 2019
_chemical_formula_moiety 'C24 H14 B2 O2, 2(C3 H6 O)'
_chemical_formula_sum 'C30 H26 B2 O4'
_chemical_formula_weight 472.13
_space_group_IT_number 14
_space_group_name_Hall '-P 2yn'
_space_group_name_H-M_alt 'P 1 21/n 1'
_symmetry_cell_setting monoclinic
_symmetry_space_group_name_Hall '-P 2yn'
_symmetry_space_group_name_H-M 'P 1 21/n 1'
_atom_sites_solution_hydrogens geom
_atom_sites_solution_primary direct
_atom_sites_solution_secondary difmap
_audit_creation_method SHELXL-97
_audit_update_record
;
2019-03-15 deposited with the CCDC.    2019-04-29 downloaded from the CCDC.
;
_cell_angle_alpha 90.00
_cell_angle_beta 93.583(7)
_cell_angle_gamma 90.00
_cell_formula_units_Z 2
_cell_length_a 5.7975(6)
_cell_length_b 21.0310(17)
_cell_length_c 10.4761(9)
_cell_measurement_reflns_used 10315
_cell_measurement_temperature 173(2)
_cell_measurement_theta_max 25.8
_cell_measurement_theta_min 3.5
_cell_volume 1274.8(2)
_computing_cell_refinement 'X-Area (Stoe & Cie, 2001)'
_computing_data_collection 'X-Area (Stoe & Cie, 2001)'
_computing_data_reduction 'X-Area (Stoe & Cie, 2001)'
_computing_molecular_graphics 'XP in SHELXTL-Plus (Sheldrick, 1991)'
_computing_publication_material SHELXL97
_computing_structure_refinement 'SHELXL97 (Sheldrick, 2008) '
_computing_structure_solution 'SHELXS97 (Sheldrick, 2008) '
_diffrn_ambient_temperature 173(2)
_diffrn_measured_fraction_theta_full 0.999
_diffrn_measured_fraction_theta_max 0.994
_diffrn_measurement_device_type 'STOE IPDS II two-circle-diffractometer'
_diffrn_measurement_method \w
_diffrn_radiation_monochromator graphite
_diffrn_radiation_source 'fine-focus sealed tube'
_diffrn_radiation_type MoK\a
_diffrn_radiation_wavelength 0.71073
_diffrn_reflns_av_R_equivalents 0.0507
_diffrn_reflns_av_sigmaI/netI 0.0303
_diffrn_reflns_limit_h_max 7
_diffrn_reflns_limit_h_min -6
_diffrn_reflns_limit_k_max 25
_diffrn_reflns_limit_k_min -25
_diffrn_reflns_limit_l_max 12
_diffrn_reflns_limit_l_min -12
_diffrn_reflns_number 12926
_diffrn_reflns_theta_full 25.00
_diffrn_reflns_theta_max 25.62
_diffrn_reflns_theta_min 3.50
_diffrn_standards_number 0
_exptl_absorpt_coefficient_mu 0.079
_exptl_absorpt_correction_type none
_exptl_crystal_colour yellow
_exptl_crystal_density_diffrn 1.230
_exptl_crystal_density_method 'not measured'
_exptl_crystal_description block
_exptl_crystal_F_000 496
_exptl_crystal_size_max 0.35
_exptl_crystal_size_mid 0.33
_exptl_crystal_size_min 0.28
_refine_diff_density_max 0.306
_refine_diff_density_min -0.253
_refine_diff_density_rms 0.048
_refine_ls_extinction_coef 0.029(5)
_refine_ls_extinction_expression Fc^*^=kFc[1+0.001xFc^2^\l^3^/sin(2\q)]^-1/4^
_refine_ls_extinction_method SHELXL
_refine_ls_goodness_of_fit_ref 1.032
_refine_ls_hydrogen_treatment mixed
_refine_ls_matrix_type full
_refine_ls_number_parameters 170
_refine_ls_number_reflns 2381
_refine_ls_number_restraints 0
_refine_ls_restrained_S_all 1.032
_refine_ls_R_factor_all 0.0621
_refine_ls_R_factor_gt 0.0483
_refine_ls_shift/su_max 0.000
_refine_ls_shift/su_mean 0.000
_refine_ls_structure_factor_coef Fsqd
_refine_ls_weighting_details 'calc w=1/[\s^2^(Fo^2^)+(0.0808P)^2^+0.3185P] where P=(Fo^2^+2Fc^2^)/3'
_refine_ls_weighting_scheme calc
_refine_ls_wR_factor_gt 0.1272
_refine_ls_wR_factor_ref 0.1351
_reflns_number_gt 1892
_reflns_number_total 2381
_reflns_threshold_expression I>2\s(I)
_cod_data_source_file c9ob00618d2.cif
_cod_data_source_block wa872
_cod_depositor_comments
;
The following automatic conversions were performed:

'_symmetry_cell_setting' value 'Monoclinic' changed to 'monoclinic'
according to
/home/data/users/saulius/crontab/automatic-downloads/rss-feeds/RSC/lib/dictionaries/cif_core.dic
dictionary named 'cif_core.dic' version 2.4.2 from 2011-04-26.

Automatic conversion script
Id: cif_fix_values 4973 2017-02-22 13:04:09Z antanas 

 Adding full bibliography for 7156813--7156816.cif.
;
_cod_original_sg_symbol_H-M 'P 21/n'
_cod_database_code 7156814

loop_
_symmetry_equiv_pos_as_xyz
'x, y, z'
'-x+1/2, y+1/2, -z+1/2'
'-x, -y, -z'
'x-1/2, -y-1/2, z-1/2'

loop_
_atom_site_label
_atom_site_type_symbol
_atom_site_fract_x
_atom_site_fract_y
_atom_site_fract_z
_atom_site_U_iso_or_equiv
_atom_site_adp_type
_atom_site_occupancy
_atom_site_symmetry_multiplicity
_atom_site_calc_flag
_atom_site_refinement_flags
O1 O 0.3383(2) 0.48459(6) 0.31912(12) 0.0312(3) Uani 1 1 d .
H1 H 0.337(5) 0.5122(14) 0.256(3) 0.071(8) Uiso 1 1 d .
B1 B 0.1839(3) 0.49639(8) 0.40881(16) 0.0222(4) Uani 1 1 d .
C1 C 0.1734(3) 0.44480(7) 0.51756(14) 0.0206(4) Uani 1 1 d .
C2 C -0.0129(3) 0.44520(7) 0.59874(13) 0.0210(4) Uani 1 1 d .
C3 C -0.0384(3) 0.39508(7) 0.69035(14) 0.0236(4) Uani 1 1 d .
H3 H -0.1654 0.3938 0.7434 0.028 Uiso 1 1 calc R
C4 C 0.1300(3) 0.34928(7) 0.69701(14) 0.0232(4) Uani 1 1 d .
C5 C 0.3237(3) 0.35077(7) 0.61961(14) 0.0230(4) Uani 1 1 d .
C6 C 0.3488(3) 0.39669(7) 0.52872(14) 0.0222(4) Uani 1 1 d .
H6 H 0.4759 0.3967 0.4758 0.027 Uiso 1 1 calc R
C11 C 0.4178(3) 0.29086(8) 0.68513(14) 0.0246(4) Uani 1 1 d .
C12 C 0.2226(3) 0.28881(7) 0.76097(14) 0.0247(4) Uani 1 1 d .
C13 C 0.1939(3) 0.24227(8) 0.85107(15) 0.0284(4) Uani 1 1 d .
H13 H 0.0626 0.2407 0.9009 0.034 Uiso 1 1 calc R
C14 C 0.3745(3) 0.19687(8) 0.86416(16) 0.0318(4) Uani 1 1 d .
H14 H 0.3645 0.1638 0.9253 0.038 Uiso 1 1 calc R
C15 C 0.5652(3) 0.19905(9) 0.79088(16) 0.0327(4) Uani 1 1 d .
H15 H 0.6811 0.1673 0.8034 0.039 Uiso 1 1 calc R
C16 C 0.5938(3) 0.24704(8) 0.69764(16) 0.0299(4) Uani 1 1 d .
H16 H 0.7248 0.2487 0.6476 0.036 Uiso 1 1 calc R
O21 O 0.3550(4) 0.55012(9) 0.08397(14) 0.0698(6) Uani 1 1 d .
C21 C 0.3408(4) 0.57334(10) -0.02177(18) 0.0422(5) Uani 1 1 d .
C22 C 0.4848(8) 0.62886(17) -0.0560(3) 0.1092(15) Uani 1 1 d .
H22A H 0.5495 0.6211 -0.1388 0.164 Uiso 1 1 calc R
H22B H 0.6108 0.6347 0.0098 0.164 Uiso 1 1 calc R
H22C H 0.3886 0.6672 -0.0614 0.164 Uiso 1 1 calc R
C23 C 0.1912(4) 0.54634(12) -0.1303(3) 0.0609(7) Uani 1 1 d .
H23A H 0.0565 0.5739 -0.1477 0.091 Uiso 1 1 calc R
H23B H 0.1394 0.5037 -0.1075 0.091 Uiso 1 1 calc R
H23C H 0.2798 0.5438 -0.2068 0.091 Uiso 1 1 calc R

loop_
_atom_site_aniso_label
_atom_site_aniso_U_11
_atom_site_aniso_U_22
_atom_site_aniso_U_33
_atom_site_aniso_U_23
_atom_site_aniso_U_13
_atom_site_aniso_U_12
O1 0.0374(7) 0.0268(7) 0.0306(7) 0.0066(5) 0.0126(5) 0.0072(5)
B1 0.0251(10) 0.0201(9) 0.0213(8) -0.0019(6) 0.0008(7) -0.0025(7)
C1 0.0235(8) 0.0179(8) 0.0201(7) -0.0027(6) -0.0011(6) -0.0020(6)
C2 0.0250(8) 0.0189(8) 0.0191(7) -0.0015(6) 0.0003(6) -0.0016(6)
C3 0.0280(9) 0.0220(8) 0.0211(7) -0.0002(6) 0.0047(6) -0.0001(6)
C4 0.0298(9) 0.0197(8) 0.0199(7) 0.0012(6) 0.0011(6) -0.0011(6)
C5 0.0260(8) 0.0205(8) 0.0221(7) -0.0002(6) -0.0010(6) 0.0028(6)
C6 0.0227(8) 0.0221(8) 0.0221(7) -0.0013(6) 0.0029(6) 0.0004(6)
C11 0.0304(9) 0.0228(8) 0.0202(7) 0.0018(6) -0.0011(6) 0.0010(6)
C12 0.0309(9) 0.0209(8) 0.0220(8) 0.0002(6) -0.0013(6) 0.0011(6)
C13 0.0348(10) 0.0272(9) 0.0231(8) 0.0040(6) 0.0009(7) -0.0008(7)
C14 0.0418(11) 0.0265(9) 0.0265(8) 0.0085(7) -0.0026(7) 0.0008(7)
C15 0.0368(10) 0.0284(9) 0.0320(9) 0.0062(7) -0.0039(7) 0.0079(7)
C16 0.0310(9) 0.0297(9) 0.0290(9) 0.0041(7) 0.0016(7) 0.0045(7)
O21 0.1014(15) 0.0713(12) 0.0402(9) 0.0219(8) 0.0327(9) 0.0409(10)
C21 0.0550(13) 0.0383(11) 0.0350(10) 0.0058(8) 0.0171(9) 0.0099(9)
C22 0.163(4) 0.082(2) 0.077(2) 0.0223(17) -0.039(2) -0.072(2)
C23 0.0481(14) 0.0587(15) 0.0750(16) 0.0024(12) -0.0022(12) -0.0054(11)

loop_
_atom_type_symbol
_atom_type_description
_atom_type_scat_dispersion_real
_atom_type_scat_dispersion_imag
_atom_type_scat_source
C C 0.0033 0.0016 'International Tables Vol C Tables 4.2.6.8 and 6.1.1.4'
H H 0.0000 0.0000 'International Tables Vol C Tables 4.2.6.8 and 6.1.1.4'
B B 0.0013 0.0007 'International Tables Vol C Tables 4.2.6.8 and 6.1.1.4'
O O 0.0106 0.0060 'International Tables Vol C Tables 4.2.6.8 and 6.1.1.4'

loop_
_geom_angle_atom_site_label_1
_geom_angle_atom_site_label_2
_geom_angle_atom_site_label_3
_geom_angle
_geom_angle_site_symmetry_3
B1 O1 H1 115.1(18) .
O1 B1 C1 115.48(14) .
O1 B1 C2 123.09(14) 3_566
C1 B1 C2 121.29(14) 3_566
C2 C1 C6 121.25(14) .
C2 C1 B1 119.67(13) .
C6 C1 B1 119.02(14) .
C1 C2 C3 120.68(14) .
C1 C2 B1 118.37(13) 3_566
C3 C2 B1 120.88(14) 3_566
C4 C3 C2 116.49(14) .
C4 C3 H3 121.8 .
C2 C3 H3 121.8 .
C3 C4 C5 122.66(14) .
C3 C4 C12 147.33(15) .
C5 C4 C12 89.99(13) .
C6 C5 C4 122.14(14) .
C6 C5 C11 147.95(15) .
C4 C5 C11 89.89(12) .
C5 C6 C1 116.65(14) .
C5 C6 H6 121.7 .
C1 C6 H6 121.7 .
C16 C11 C12 122.52(15) .
C16 C11 C5 147.34(16) .
C12 C11 C5 90.11(13) .
C13 C12 C11 122.57(15) .
C13 C12 C4 147.41(16) .
C11 C12 C4 90.00(12) .
C12 C13 C14 115.16(16) .
C12 C13 H13 122.4 .
C14 C13 H13 122.4 .
C15 C14 C13 122.29(15) .
C15 C14 H14 118.9 .
C13 C14 H14 118.9 .
C14 C15 C16 122.38(16) .
C14 C15 H15 118.8 .
C16 C15 H15 118.8 .
C11 C16 C15 115.07(16) .
C11 C16 H16 122.5 .
C15 C16 H16 122.5 .
O21 C21 C22 121.9(2) .
O21 C21 C23 123.1(2) .
C22 C21 C23 114.8(2) .
C21 C22 H22A 109.5 .
C21 C22 H22B 109.5 .
H22A C22 H22B 109.5 .
C21 C22 H22C 109.5 .
H22A C22 H22C 109.5 .
H22B C22 H22C 109.5 .
C21 C23 H23A 109.5 .
C21 C23 H23B 109.5 .
H23A C23 H23B 109.5 .
C21 C23 H23C 109.5 .
H23A C23 H23C 109.5 .
H23B C23 H23C 109.5 .

loop_
_geom_bond_atom_site_label_1
_geom_bond_atom_site_label_2
_geom_bond_distance
_geom_bond_site_symmetry_2
O1 B1 1.361(2) .
O1 H1 0.88(3) .
B1 C1 1.577(2) .
B1 C2 1.577(2) 3_566
C1 C2 1.416(2) .
C1 C6 1.434(2) .
C2 C3 1.439(2) .
C2 B1 1.578(2) 3_566
C3 C4 1.370(2) .
C3 H3 0.9500 .
C4 C5 1.426(2) .
C4 C12 1.520(2) .
C5 C6 1.370(2) .
C5 C11 1.520(2) .
C6 H6 0.9500 .
C11 C16 1.375(2) .
C11 C12 1.423(2) .
C12 C13 1.377(2) .
C13 C14 1.417(2) .
C13 H13 0.9500 .
C14 C15 1.386(3) .
C14 H14 0.9500 .
C15 C16 1.421(2) .
C15 H15 0.9500 .
C16 H16 0.9500 .
O21 C21 1.209(2) .
C21 C22 1.492(4) .
C21 C23 1.498(3) .
C22 H22A 0.9800 .
C22 H22B 0.9800 .
C22 H22C 0.9800 .
C23 H23A 0.9800 .
C23 H23B 0.9800 .
C23 H23C 0.9800 .

loop_
_geom_hbond_atom_site_label_D
_geom_hbond_atom_site_label_H
_geom_hbond_atom_site_label_A
_geom_hbond_distance_DH
_geom_hbond_distance_HA
_geom_hbond_distance_DA
_geom_hbond_angle_DHA
O1 H1 O21 0.88(3) 1.98(3) 2.8297(19) 162(3)

loop_
_geom_torsion_atom_site_label_1
_geom_torsion_atom_site_label_2
_geom_torsion_atom_site_label_3
_geom_torsion_atom_site_label_4
_geom_torsion
_geom_torsion_site_symmetry_1
_geom_torsion_site_symmetry_4
O1 B1 C1 C2 -166.46(14) . .
C2 B1 C1 C2 9.5(2) 3_566 .
O1 B1 C1 C6 11.0(2) . .
C2 B1 C1 C6 -173.06(13) 3_566 .
C6 C1 C2 C3 -3.5(2) . .
B1 C1 C2 C3 173.91(13) . .
C6 C1 C2 B1 173.40(13) . 3_566
B1 C1 C2 B1 -9.2(2) . 3_566
C1 C2 C3 C4 2.3(2) . .
B1 C2 C3 C4 -174.55(14) 3_566 .
C2 C3 C4 C5 1.0(2) . .
C2 C3 C4 C12 178.5(2) . .
C3 C4 C5 C6 -3.2(2) . .
C12 C4 C5 C6 178.13(15) . .
C3 C4 C5 C11 177.89(15) . .
C12 C4 C5 C11 -0.79(11) . .
C4 C5 C6 C1 1.9(2) . .
C11 C5 C6 C1 179.9(2) . .
C2 C1 C6 C5 1.3(2) . .
B1 C1 C6 C5 -176.09(13) . .
C6 C5 C11 C16 4.9(5) . .
C4 C5 C11 C16 -176.8(3) . .
C6 C5 C11 C12 -177.4(2) . .
C4 C5 C11 C12 0.85(12) . .
C16 C11 C12 C13 -1.0(3) . .
C5 C11 C12 C13 -179.49(15) . .
C16 C11 C12 C4 177.69(16) . .
C5 C11 C12 C4 -0.79(11) . .
C3 C4 C12 C13 0.9(4) . .
C5 C4 C12 C13 178.8(3) . .
C3 C4 C12 C11 -177.1(2) . .
C5 C4 C12 C11 0.85(12) . .
C11 C12 C13 C14 0.8(2) . .
C4 C12 C13 C14 -176.8(2) . .
C12 C13 C14 C15 -0.4(2) . .
C13 C14 C15 C16 0.2(3) . .
C12 C11 C16 C15 0.7(2) . .
C5 C11 C16 C15 177.9(2) . .
C14 C15 C16 C11 -0.3(3) . .
